data_4062757
loop_
_publ_author_name
'Wang, Jianhui'
'Li, Shoujian'
'Zheng, Chong'
'Li, Ang'
'Hosmane, Narayan S.'
'Maguire, John A.'
'Roesky, Herbert W.'
'Cummins, Christopher C.'
'Kaim, Wolfgang'

_publ_section_title
;
 Chemistry of C-Trimethylsilyl-Substituted Heterocarboranes.
 30. Synthetic and Structural Studies on Oxide Ion Encapsulating
 Tetralanthanide Tetrahedra Surrounded by "Carbons Apart"
 C2B4-Carborane Ligands (Ln(III) = La, Nd, Gd, Tb, Ho, Lu)
;
_journal_coden_ASTM ORGND7
_journal_issue 20
_journal_name_full Organometallics
_journal_page_first 4621
_journal_page_last 4629
_journal_paper_doi 10.1021/om0496176
_journal_volume 23
_journal_year 2004
_chemical_formula_sum 'C48 H120 B16 Cl2 Lu4 O5 Si8'
_chemical_formula_weight 1945.90
_space_group_IT_number 15
_symmetry_cell_setting monoclinic
_symmetry_space_group_name_Hall '-C 2yc'
_symmetry_space_group_name_H-M 'C 1 2/c 1'
_cell_angle_alpha 90.000(5)
_cell_angle_beta 104.153(5)
_cell_angle_gamma 90.000(5)
_cell_formula_units_Z 4
_cell_length_a 23.544(5)
_cell_length_b 18.440(5)
_cell_length_c 22.480(5)
_cell_measurement_temperature 213(2)
_cell_volume 9464(4)
_diffrn_ambient_temperature 213(2)
_exptl_crystal_density_diffrn 1.366
_cod_depositor_comments
;
The following automatic conversions were performed:
'_symmetry_cell_setting' value 'Monoclinic' changed to 'monoclinic'
according to '/home/saulius/struct/CIF-dictionaries/cif_core.dic'
dictionary named 'cif_core.dic' version 2.4.1 from 2010-06-29.

Automatic conversion script
Id: cif_fix_enum 1527 2010-12-29 10:47:43Z saulius 

 Updated bibliographic information.

 Antanas Vaitkus,
 2019-09-24
;
_cod_original_sg_symbol_H-M 'C 2/c'
_cod_database_code 4062757

loop_
_symmetry_equiv_pos_as_xyz
'x, y, z'
'-x, y, -z+1/2'
'x+1/2, y+1/2, z'
'-x+1/2, y+1/2, -z+1/2'
'-x, -y, -z'
'x, -y, z-1/2'
'-x+1/2, -y+1/2, -z'
'x+1/2, -y+1/2, z-1/2'

loop_
_atom_site_label
_atom_site_type_symbol
_atom_site_fract_x
_atom_site_fract_y
_atom_site_fract_z
_atom_site_U_iso_or_equiv
_atom_site_adp_type
_atom_site_occupancy
_atom_site_symmetry_multiplicity
_atom_site_calc_flag
_atom_site_refinement_flags
_atom_site_disorder_assembly
_atom_site_disorder_group
Lu1 Lu 0.01634(3) 0.30964(4) 0.33698(3) 0.0220(2) Uani 1 1 d . . .
Lu2 Lu -0.08132(3) 0.17947(4) 0.24559(3) 0.0216(2) Uani 1 1 d . . .
Cl1 Cl 0.0000 0.0791(3) 0.2500 0.0297(13) Uani 1 2 d S . .
Cl2 Cl 0.0000 0.4115(3) 0.2500 0.0309(14) Uani 1 2 d S . .
Si11 Si -0.1269(2) 0.4487(3) 0.3282(3) 0.0433(14) Uani 1 1 d . . .
Si12 Si -0.0147(3) 0.2360(3) 0.5071(2) 0.0420(14) Uani 1 1 d . . .
Si21 Si -0.1088(2) 0.0392(3) 0.0947(2) 0.0344(12) Uani 1 1 d . . .
Si22 Si -0.2555(2) 0.2558(3) 0.1701(3) 0.0351(12) Uani 1 1 d . . .
O O 0.0000 0.2447(8) 0.2500 0.019(3) Uani 1 2 d S . .
C11 C -0.0853(7) 0.3640(9) 0.3494(7) 0.024(4) Uani 1 1 d . . .
B12 B -0.0459(9) 0.3558(11) 0.4148(10) 0.029(5) Uani 1 1 d . . .
H12 H -0.0339 0.4001 0.4490 0.00(3) Uiso 1 1 calc R . .
C13 C -0.0326(7) 0.2734(9) 0.4271(8) 0.026(4) Uani 1 1 d . . .
B14 B -0.0615(8) 0.2284(11) 0.3692(9) 0.026(4) Uani 1 1 d . . .
H14 H -0.0597 0.1719 0.3866 0.07(7) Uiso 1 1 calc R . .
B15 B -0.0964(9) 0.2873(11) 0.3182(10) 0.030(5) Uani 1 1 d . . .
H15 H -0.1352 0.2950 0.2792 0.07(7) Uiso 1 1 calc R . .
B16 B -0.1034(9) 0.2951(11) 0.3922(9) 0.030(5) Uani 1 1 d . . .
H16 H -0.1436 0.2883 0.4092 0.00(3) Uiso 1 1 calc R . .
C21 C -0.1203(7) 0.1266(10) 0.1344(7) 0.023(4) Uani 1 1 d . . .
B22 B -0.1746(9) 0.1339(11) 0.1604(9) 0.026(4) Uani 1 1 d . . .
H22 H -0.2049 0.0898 0.1662 0.07(7) Uiso 1 1 calc R . .
C23 C -0.1829(7) 0.2165(9) 0.1688(7) 0.021(3) Uani 1 1 d . . .
B24 B -0.1317(8) 0.2612(12) 0.1537(7) 0.025(5) Uani 1 1 d . . .
H24 H -0.1470 0.3183 0.1523 0.02(4) Uiso 1 1 calc R . .
B25 B -0.0911(9) 0.2015(11) 0.1269(9) 0.028(4) Uani 1 1 d . . .
H25 H -0.0635 0.1933 0.0939 0.10(9) Uiso 1 1 calc R . .
B26 B -0.1683(8) 0.1939(12) 0.1018(9) 0.033(5) Uani 1 1 d . . .
H26 H -0.1961 0.2001 0.0545 0.01(3) Uiso 1 1 calc R . .
O31 O 0.0708(5) 0.3970(7) 0.4036(5) 0.033(3) Uani 1 1 d . . .
C32 C 0.0801(12) 0.4732(13) 0.3974(13) 0.066(7) Uani 1 1 d . . .
H32A H 0.0871 0.4841 0.3571 0.10(11) Uiso 1 1 calc R . .
H32B H 0.0461 0.5010 0.4022 0.13(14) Uiso 1 1 calc R . .
C33 C 0.1288(19) 0.490(2) 0.4436(18) 0.124(16) Uani 1 1 d . . .
H33A H 0.1185 0.5284 0.4689 0.10(13) Uiso 1 1 calc R . .
H33B H 0.1593 0.5086 0.4249 0.14(15) Uiso 1 1 calc R . .
C34 C 0.1527(15) 0.4303(16) 0.4827(14) 0.083(9) Uani 1 1 d . . .
H34A H 0.1589 0.4432 0.5261 0.2(2) Uiso 1 1 calc R . .
H34B H 0.1897 0.4134 0.4750 0.4(5) Uiso 1 1 calc R . .
C35 C 0.1053(10) 0.3742(13) 0.4641(9) 0.052(6) Uani 1 1 d . . .
H35A H 0.1222 0.3261 0.4619 0.02(4) Uiso 1 1 calc R . .
H35B H 0.0807 0.3726 0.4935 0.01(4) Uiso 1 1 calc R . .
O41 O -0.1313(6) 0.0921(7) 0.2879(6) 0.037(3) Uani 1 1 d . . .
C42 C -0.1186(14) 0.0172(14) 0.3018(16) 0.075(9) Uani 1 1 d . . .
H42A H -0.1339 -0.0123 0.2651 0.2(3) Uiso 1 1 calc R . .
H42B H -0.0762 0.0100 0.3147 0.05(7) Uiso 1 1 calc R . .
C43 C -0.144(3) -0.004(3) 0.348(3) 0.17(2) Uani 1 1 d . . .
H43A H -0.1135 -0.0124 0.3855 0.2(2) Uiso 1 1 calc R . .
H43B H -0.1655 -0.0493 0.3363 0.2(2) Uiso 1 1 calc R . .
C44 C -0.1850(14) 0.056(2) 0.3574(18) 0.104(13) Uani 1 1 d . . .
H44A H -0.2245 0.0365 0.3538 0.04(5) Uiso 1 1 calc R . .
H44B H -0.1710 0.0777 0.3981 0.3(3) Uiso 1 1 calc R . .
C45 C -0.1848(10) 0.1095(14) 0.3083(11) 0.056(6) Uani 1 1 d . . .
H45A H -0.2198 0.1044 0.2744 2(5) Uiso 1 1 calc R . .
H45B H -0.1831 0.1591 0.3243 0.04(6) Uiso 1 1 calc R . .
C111 C -0.1898(11) 0.4501(14) 0.3655(13) 0.067(7) Uani 1 1 d . . .
H11A H -0.2155 0.4094 0.3509 0.08(9) Uiso 1 1 calc R . .
H11B H -0.2115 0.4950 0.3554 0.00(3) Uiso 1 1 calc R . .
H11C H -0.1751 0.4467 0.4097 0.12(13) Uiso 1 1 calc R . .
C112 C -0.1555(12) 0.4586(16) 0.2428(11) 0.063(7) Uani 1 1 d . . .
H11D H -0.1811 0.4181 0.2270 0.2(2) Uiso 1 1 calc R . .
H11E H -0.1229 0.4593 0.2234 0.10(10) Uiso 1 1 calc R . .
H11F H -0.1773 0.5036 0.2338 0.20(19) Uiso 1 1 calc R . .
C113 C -0.0778(12) 0.5269(12) 0.3554(17) 0.077(9) Uani 1 1 d . . .
H11G H -0.0993 0.5718 0.3440 0.12(11) Uiso 1 1 calc R . .
H11H H -0.0448 0.5253 0.3366 0.12(13) Uiso 1 1 calc R . .
H11I H -0.0636 0.5246 0.3996 0.12(14) Uiso 1 1 calc R . .
C121 C -0.0214(14) 0.3061(15) 0.5646(11) 0.070(8) Uani 1 1 d . . .
H12A H -0.0117 0.2848 0.6053 2(4) Uiso 1 1 calc R . .
H12B H -0.0612 0.3243 0.5554 0.03(5) Uiso 1 1 calc R . .
H12C H 0.0053 0.3457 0.5631 0.04(5) Uiso 1 1 calc R . .
C122 C 0.0608(11) 0.1998(17) 0.5320(12) 0.073(8) Uani 1 1 d . . .
H12D H 0.0663 0.1619 0.5040 0.3(3) Uiso 1 1 calc R . .
H12E H 0.0669 0.1800 0.5731 0.04(5) Uiso 1 1 calc R . .
H12F H 0.0886 0.2385 0.5321 0.02(4) Uiso 1 1 calc R . .
C123 C -0.0669(10) 0.1612(14) 0.5108(12) 0.059(6) Uani 1 1 d . . .
H12G H -0.0622 0.1226 0.4831 0.17(18) Uiso 1 1 calc R . .
H12H H -0.1067 0.1795 0.4990 0.07(8) Uiso 1 1 calc R . .
H12I H -0.0591 0.1425 0.5524 0.01(4) Uiso 1 1 calc R . .
C211 C -0.1659(14) 0.0301(14) 0.0224(12) 0.076(9) Uani 1 1 d . . .
H21A H -0.2043 0.0333 0.0309 0.2(2) Uiso 1 1 calc R . .
H21B H -0.1618 -0.0165 0.0038 0.10(10) Uiso 1 1 calc R . .
H21C H -0.1615 0.0687 -0.0055 0.02(4) Uiso 1 1 calc R . .
C212 C -0.0341(10) 0.0332(14) 0.0809(13) 0.059(7) Uani 1 1 d . . .
H21D H -0.0303 -0.0121 0.0602 0.19(18) Uiso 1 1 calc R . .
H21E H -0.0051 0.0351 0.1197 0.13(14) Uiso 1 1 calc R . .
H21F H -0.0281 0.0736 0.0554 0.3(3) Uiso 1 1 calc R . .
C213 C -0.1184(13) -0.0392(11) 0.1421(12) 0.065(7) Uani 1 1 d . . .
H21G H -0.1571 -0.0373 0.1501 0.14(15) Uiso 1 1 calc R . .
H21H H -0.0889 -0.0378 0.1807 0.03(5) Uiso 1 1 calc R . .
H21I H -0.1144 -0.0837 0.1205 0.06(7) Uiso 1 1 calc R . .
C221 C -0.2603(10) 0.2933(14) 0.2471(11) 0.056(6) Uani 1 1 d . . .
H22A H -0.2989 0.3138 0.2436 0.09(9) Uiso 1 1 calc R . .
H22B H -0.2309 0.3307 0.2598 0.11(11) Uiso 1 1 calc R . .
H22C H -0.2535 0.2546 0.2772 0.12(12) Uiso 1 1 calc R . .
C222 C -0.3147(9) 0.1841(14) 0.1497(13) 0.060(6) Uani 1 1 d . . .
H22D H -0.3139 0.1621 0.1107 0.07(8) Uiso 1 1 calc R . .
H22E H -0.3527 0.2063 0.1466 0.11(11) Uiso 1 1 calc R . .
H22F H -0.3079 0.1471 0.1813 0.10(11) Uiso 1 1 calc R . .
C223 C -0.2714(10) 0.3303(13) 0.1109(11) 0.054(6) Uani 1 1 d . . .
H22G H -0.2698 0.3109 0.0713 0.3(3) Uiso 1 1 calc R . .
H22H H -0.2425 0.3685 0.1225 0.07(8) Uiso 1 1 calc R . .
H22I H -0.3102 0.3499 0.1084 0.04(6) Uiso 1 1 calc R . .

loop_
_atom_site_aniso_label
_atom_site_aniso_U_11
_atom_site_aniso_U_22
_atom_site_aniso_U_33
_atom_site_aniso_U_23
_atom_site_aniso_U_13
_atom_site_aniso_U_12
Lu1 0.0259(4) 0.0189(4) 0.0216(4) -0.0025(3) 0.0066(3) -0.0001(3)
Lu2 0.0244(4) 0.0189(4) 0.0226(4) -0.0006(3) 0.0079(3) -0.0024(3)
Cl1 0.031(3) 0.023(3) 0.037(4) 0.000 0.011(3) 0.000
Cl2 0.045(4) 0.022(3) 0.024(3) 0.000 0.005(3) 0.000
Si11 0.037(3) 0.037(3) 0.053(4) -0.006(3) 0.005(3) 0.010(2)
Si12 0.053(3) 0.053(4) 0.023(3) 0.003(2) 0.015(2) -0.001(3)
Si21 0.043(3) 0.031(3) 0.032(3) -0.011(2) 0.014(2) -0.003(2)
Si22 0.024(3) 0.039(3) 0.043(3) -0.008(2) 0.009(2) 0.000(2)
O 0.015(7) 0.021(8) 0.025(9) 0.000 0.015(6) 0.000
C11 0.023(9) 0.034(10) 0.022(9) 0.000(7) 0.016(7) 0.005(7)
B12 0.028(10) 0.027(11) 0.038(12) -0.011(9) 0.020(9) -0.003(8)
C13 0.019(8) 0.034(10) 0.022(9) -0.004(7) 0.000(7) -0.002(7)
B14 0.021(9) 0.027(11) 0.031(11) -0.015(9) 0.011(8) -0.001(8)
B15 0.025(10) 0.030(11) 0.031(12) 0.007(9) -0.003(9) -0.008(9)
B16 0.029(11) 0.034(12) 0.032(11) 0.001(9) 0.015(9) -0.001(9)
C21 0.025(9) 0.042(10) 0.006(8) 0.002(7) 0.011(7) 0.004(8)
B22 0.036(11) 0.026(10) 0.019(10) -0.009(8) 0.015(8) -0.008(9)
C23 0.023(8) 0.023(8) 0.016(8) 0.002(7) 0.005(7) -0.011(7)
B24 0.030(10) 0.061(14) -0.003(8) 0.013(8) 0.028(7) 0.007(9)
B25 0.032(11) 0.028(11) 0.032(11) -0.002(9) 0.023(9) -0.002(9)
B26 0.024(10) 0.047(13) 0.023(10) -0.013(10) 0.000(8) -0.006(9)
O31 0.033(7) 0.036(7) 0.030(7) -0.007(6) 0.006(5) -0.001(6)
C32 0.074(18) 0.052(15) 0.063(18) -0.011(13) 0.001(14) -0.011(14)
C33 0.14(3) 0.10(3) 0.09(3) 0.05(3) -0.03(2) -0.05(3)
C34 0.09(2) 0.08(2) 0.061(18) -0.009(15) -0.026(15) -0.015(16)
C35 0.063(15) 0.057(15) 0.031(12) -0.010(10) 0.002(11) 0.000(12)
O41 0.050(8) 0.036(7) 0.030(7) 0.005(6) 0.020(6) -0.015(6)
C42 0.08(2) 0.055(16) 0.10(2) 0.031(16) 0.058(18) 0.000(14)
C43 0.18(5) 0.14(4) 0.24(6) 0.11(4) 0.16(5) 0.08(4)
C44 0.07(2) 0.14(3) 0.10(3) 0.07(2) 0.025(19) -0.03(2)
C45 0.050(13) 0.075(17) 0.059(15) 0.008(13) 0.044(12) -0.016(12)
C111 0.059(15) 0.063(17) 0.09(2) -0.022(15) 0.027(14) 0.024(14)
C112 0.068(16) 0.072(18) 0.045(14) 0.023(13) 0.008(12) 0.022(15)
C113 0.056(16) 0.026(13) 0.14(3) -0.007(14) 0.008(18) 0.002(11)
C121 0.10(2) 0.077(19) 0.046(14) 0.008(13) 0.039(14) -0.004(17)
C122 0.058(16) 0.10(2) 0.056(16) 0.038(16) -0.006(12) -0.011(15)
C123 0.055(15) 0.068(17) 0.057(15) 0.015(14) 0.019(12) -0.013(12)
C211 0.11(3) 0.045(15) 0.053(16) -0.025(13) -0.021(15) 0.012(14)
C212 0.053(14) 0.056(15) 0.079(19) -0.027(14) 0.037(14) -0.011(11)
C213 0.10(2) 0.028(12) 0.073(19) 0.004(12) 0.036(17) -0.015(13)
C221 0.050(14) 0.072(17) 0.056(15) -0.004(13) 0.033(11) 0.001(13)
C222 0.038(13) 0.063(16) 0.080(18) -0.009(15) 0.015(11) -0.007(12)
C223 0.044(13) 0.062(15) 0.054(14) 0.003(12) 0.008(10) 0.028(12)

loop_
_geom_bond_atom_site_label_1
_geom_bond_atom_site_label_2
_geom_bond_distance
_geom_bond_site_symmetry_2
_geom_bond_publ_flag
Lu1 O 2.244(8) . ?
Lu1 O31 2.354(12) . ?
Lu1 B14 2.60(2) . ?
Lu1 B15 2.62(2) . ?
Lu1 C13 2.650(17) . ?
Lu1 B25 2.65(2) 2 ?
Lu1 Cl2 2.670(4) . ?
Lu1 C11 2.671(15) . ?
Lu1 B12 2.682(19) . ?
Lu1 B24 2.817(18) 2 ?
Lu1 Lu2 3.5967(11) 2 ?
Lu1 Lu2 3.5997(11) . ?
Lu2 O 2.243(8) . ?
Lu2 O41 2.331(11) . ?
Lu2 B24 2.598(18) . ?
Lu2 C21 2.630(15) . ?
Lu2 Cl1 2.647(4) . ?
Lu2 B15 2.65(2) . ?
Lu2 B25 2.65(2) . ?
Lu2 B22 2.67(2) . ?
Lu2 C23 2.673(16) . ?
Lu2 B14 2.850(19) . ?
Lu2 Lu1 3.5967(11) 2 ?
Cl1 Lu2 2.647(4) 2 ?
Cl2 Lu1 2.670(4) 2 ?
Si11 C11 1.843(17) . ?
Si11 C113 1.86(2) . ?
Si11 C111 1.87(2) . ?
Si11 C112 1.88(2) . ?
Si12 C122 1.85(3) . ?
Si12 C121 1.86(3) . ?
Si12 C123 1.86(2) . ?
Si12 C13 1.874(18) . ?
Si21 C213 1.84(2) . ?
Si21 C211 1.85(2) . ?
Si21 C212 1.86(2) . ?
Si21 C21 1.894(17) . ?
Si22 C23 1.864(17) . ?
Si22 C223 1.89(2) . ?
Si22 C221 1.89(2) . ?
Si22 C222 1.89(2) . ?
O Lu2 2.243(8) 2 ?
O Lu1 2.244(8) 2 ?
C11 B12 1.54(3) . ?
C11 B15 1.57(3) . ?
C11 B16 1.71(3) . ?
B12 C13 1.56(3) . ?
B12 B16 1.73(3) . ?
C13 B14 1.55(2) . ?
C13 B16 1.71(2) . ?
B14 B15 1.65(3) . ?
B14 B16 1.73(3) . ?
B15 B16 1.72(3) . ?
C21 B22 1.54(2) . ?
C21 B25 1.57(3) . ?
C21 B26 1.72(3) . ?
B22 C23 1.55(2) . ?
B22 B26 1.76(3) . ?
C23 B24 1.57(2) . ?
C23 B26 1.68(3) . ?
B24 B25 1.66(3) . ?
B24 B26 1.78(3) . ?
B24 Lu1 2.817(18) 2 ?
B25 B26 1.77(3) . ?
B25 Lu1 2.65(2) 2 ?
O31 C32 1.44(3) . ?
O31 C35 1.46(2) . ?
C32 C33 1.38(4) . ?
C33 C34 1.43(4) . ?
C34 C35 1.50(3) . ?
O41 C42 1.43(3) . ?
O41 C45 1.47(2) . ?
C42 C43 1.36(4) . ?
C43 C44 1.52(5) . ?
C44 C45 1.49(3) . ?
